data_7720715
loop_
_publ_author_name
'Gao, Fengxin'
'Fang, Dong'
'Xiao, Chengliang'

_publ_section_title
;
 Effect of alkyl substituent on the amide of
 bis-lactam-1,10-phenanthroline ligands for lanthanide extraction.
;
_journal_issue 14
_journal_name_full 'Dalton transactions (Cambridge, England : 2003)'
_journal_page_first 5679
_journal_page_last 5688
_journal_paper_doi 10.1039/d5dt03012a
_journal_volume 55
_journal_year 2026
_chemical_formula_moiety 'C84 H92 Eu N8 O4, 3(Cl O4), 2[H2O], 4[H2O]'
_chemical_formula_sum 'C88 H116 Cl3 Eu N8 O24'
_chemical_formula_weight 1928.19
_space_group_crystal_system monoclinic
_space_group_IT_number 15
_space_group_name_Hall '-C 2yc'
_space_group_name_H-M_alt 'C 1 2/c 1'
_atom_sites_solution_hydrogens geom
_audit_creation_date 2026-03-15
_audit_creation_method
;
Olex2 1.5
(compiled 2025.07.13 svn.rb7424aed for OlexSys, GUI svn.r7314)
;
_audit_update_record
;
2026-03-15 deposited with the CCDC.	2026-03-17 downloaded from the CCDC.
;
_cell_angle_alpha 90
_cell_angle_beta 109.476(6)
_cell_angle_gamma 90
_cell_formula_units_Z 4
_cell_length_a 26.562(3)
_cell_length_b 18.3118(19)
_cell_length_c 20.898(2)
_cell_measurement_reflns_used 3598
_cell_measurement_temperature 240(2)
_cell_measurement_theta_max 50.408
_cell_measurement_theta_min 2.220
_cell_volume 9583.1(18)
_computing_cell_refinement 'SAINT V8.40B (?, 2016)'
_computing_data_collection 'Bruker Instrument Service vV6.2.14'
_computing_data_reduction 'SAINT V8.40B(?, 2016)'
_computing_molecular_graphics 'Olex2 1.5 (Dolomanov et al., 2009)'
_computing_publication_material 'Olex2 1.5 (Dolomanov et al., 2009)'
_computing_structure_refinement 'SHELXL 2018/3 (Sheldrick, 2015)'
_computing_structure_solution 'SHELXT 2018/2 (Sheldrick, 2018)'
_diffrn_ambient_temperature 240(2)
_diffrn_detector 'Bruker APEX2 area detector'
_diffrn_detector_area_resol_mean 7.9
_diffrn_detector_type 'CCD area detector'
_diffrn_measured_fraction_theta_full 0.963
_diffrn_measured_fraction_theta_max 0.958
_diffrn_measurement_device 'three-circle diffractometer'
_diffrn_measurement_device_type 'Bruker SMART APEX2 area detector'
_diffrn_measurement_method '\w and \f scans'
_diffrn_radiation_monochromator 'mirror optics'
_diffrn_radiation_probe x-ray
_diffrn_radiation_type CuK\a
_diffrn_radiation_wavelength 1.54178
_diffrn_reflns_av_R_equivalents 0.0740
_diffrn_reflns_av_unetI/netI 0.0441
_diffrn_reflns_Laue_measured_fraction_full 0.963
_diffrn_reflns_Laue_measured_fraction_max 0.958
_diffrn_reflns_limit_h_max 31
_diffrn_reflns_limit_h_min -32
_diffrn_reflns_limit_k_max 22
_diffrn_reflns_limit_k_min -22
_diffrn_reflns_limit_l_max 24
_diffrn_reflns_limit_l_min -25
_diffrn_reflns_number 69688
_diffrn_reflns_point_group_measured_fraction_full 0.963
_diffrn_reflns_point_group_measured_fraction_max 0.958
_diffrn_reflns_theta_full 67.679
_diffrn_reflns_theta_max 68.850
_diffrn_reflns_theta_min 4.880
_diffrn_source 'microfocus sealed X-ray tube'
_diffrn_source_type 'Incoatec I\ms'
_exptl_absorpt_coefficient_mu 6.068
_exptl_absorpt_correction_T_max 0.7531
_exptl_absorpt_correction_T_min 0.5866
_exptl_absorpt_correction_type multi-scan
_exptl_absorpt_process_details 'SADABS 2016/2'
_exptl_crystal_colour yellow
_exptl_crystal_colour_primary yellow
_exptl_crystal_density_diffrn 1.336
_exptl_crystal_description block
_exptl_crystal_F_000 4024
_exptl_crystal_size_max 0.23
_exptl_crystal_size_mid 0.2
_exptl_crystal_size_min 0.18
_refine_diff_density_max 1.313
_refine_diff_density_min -1.016
_refine_diff_density_rms 0.082
_refine_ls_extinction_coef 0.00092(9)
_refine_ls_extinction_expression Fc^*^=kFc[1+0.001xFc^2^\l^3^/sin(2\q)]^-1/4^
_refine_ls_extinction_method 'SHELXL-2018/3 (Sheldrick 2018)'
_refine_ls_goodness_of_fit_ref 0.972
_refine_ls_hydrogen_treatment constr
_refine_ls_matrix_type full
_refine_ls_number_parameters 652
_refine_ls_number_reflns 8518
_refine_ls_number_restraints 423
_refine_ls_restrained_S_all 1.016
_refine_ls_R_factor_all 0.0704
_refine_ls_R_factor_gt 0.0619
_refine_ls_shift/su_max 0.001
_refine_ls_shift/su_mean 0.000
_refine_ls_structure_factor_coef Fsqd
_refine_ls_weighting_details 'w=1/[\s^2^(Fo^2^)+(0.1400P)^2^+5.3757P] where P=(Fo^2^+2Fc^2^)/3'
_refine_ls_weighting_scheme calc
_refine_ls_wR_factor_gt 0.1696
_refine_ls_wR_factor_ref 0.1786
_reflns_Friedel_coverage 0.000
_reflns_number_gt 7111
_reflns_number_total 8518
_reflns_threshold_expression 'I > 2\s(I)'
_cod_data_source_file d5dt03012a2.cif
_cod_data_source_block z_amended
_cod_depositor_comments 'Adding full bibliography for 7720715--7720716.cif.'
_cod_database_code 7720715
_shelx_shelxl_version_number 2018/3
_shelx_space_group_comment
;
The symmetry employed for this shelxl refinement is uniquely defined
by the following loop, which should always be used as a source of
symmetry information in preference to the above space-group names.
They are only intended as comments.
;
_shelx_estimated_absorpt_t_max 0.408
_shelx_estimated_absorpt_t_min 0.336
_olex2_refinement_description
;
1. Shared sites
{C8, C126}
{C15, C129}
{C26, C51}
2. Restrained distances
 C48-C51 = C62-C26 = C51-C34 = C26-C34 = C51-C28 = C26-C31 = C51-C40 = C26-C22
 = C51-C28 = C51-C40
 1.54 with sigma of 0.01
 C130-C15 = C37-C15 = C35-C15 = C15-C74 = C129-C74 = C32-C129 = C19-C129 = C16-
 C129 = C130-C129 = C37-C129 = C32-C15
 1.54 with sigma of 0.01
 Cl47-O44 = Cl47-O67 = Cl47-O43 = Cl47-O64 = Cl56-O68 = Cl56-O45 = Cl56-O60 =
 Cl56-O17
 1.44 with sigma of 0.01
 C19-C32
 2.51 with sigma of 0.02
 C94-C126 = C8-C12 = C12-C115 = C94-C156 = C151-C115 = C156-C146
 1.54 with sigma of 0.01
 Cl5-O10 = Cl5-O14 = Cl5-O4 = Cl5-O7
 1.43 with sigma of 0.01
 C146-C156
 1.5 with sigma of 0.02
 C113-C1 = C114-C113 = C96A-C1 = C96-C114
 1.54 with sigma of 0.01
 C32-C74 = C130-C74 = C19-C74 = C35-C74 = C16-C74 = C37-C74 = C35-C130 = C130-
 C37 = C37-C35 = C32-C16 = C16-C19
 2.51 with sigma of 0.03
 C48-C28 \\sim C62-C31 \\sim C48-C40 \\sim C62-C22 \\sim C28-C40 \\sim C31-C22
 with sigma of 0.04
 O44-O43 \\sim O67-O64 \\sim O44-O64 \\sim O67-O43 \\sim O44-O67 \\sim O43-O64
\\sim O68-O45 \\sim O68-O60
 \\sim O68-O17 \\sim O45-O60 \\sim O45-O17 \\sim O60-O17
 with sigma of 0.04
 O10-O4 \\sim O14-O7 \\sim O10-O7 \\sim O14-O4 \\sim O10-O14 \\sim O4-O7
 with sigma of 0.04
3. Uiso/Uaniso restraints and constraints
C19 \\sim C130 \\sim C32 \\sim C37 \\sim C35 \\sim C16: within 2A with sigma of
0.01 and sigma for terminal atoms of 0.02 within 2A
C48 \\sim C28 \\sim C40 \\sim C62 \\sim C22 \\sim C31: within 2A with sigma of
0.01 and sigma for terminal atoms of 0.02 within 2A
Cl47 \\sim O44 \\sim O67 \\sim O43 \\sim O64 \\sim Cl56 \\sim O68 \\sim O45
\\sim O17 \\sim O60: within 2A with sigma of 0.01 and sigma for terminal atoms
of 0.02 within 2A
C94 \\sim C115 \\sim C12 \\sim C156 \\sim C146 \\sim C151: within 2A with sigma
of 0.01 and sigma for terminal atoms of 0.02 within 2A
O14 \\sim O10 \\sim Cl5 \\sim O4 \\sim O7: within 2A with sigma of 0.01 and
sigma for terminal atoms of 0.02 within 2A
Uanis(C15) = Uanis(C129)
Uanis(C26) = Uanis(C51)
Uanis(Cl47) = Uanis(Cl56)
Uanis(O44) = Uanis(O68)
Uanis(C94) = Uanis(C12)
Uanis(C8) = Uanis(C126)
Uanis(C114) = Uanis(C1)
Uanis(C96) = Uanis(C96A)
4. Others
 1*[Sof(Cl47)+Sof(O44)+Sof(O67)+Sof(O43)+Sof(O64)]+1*[Sof(Cl56)+Sof(O68)+
 Sof(O45)+Sof(O17)+Sof(O60)]=1 with esd of 0
 Sof(Cl47)=Sof(O44)=Sof(O67)=Sof(O43)=Sof(O64)=FVAR(1)
 Sof(C62)=Sof(H62A)=Sof(H62B)=Sof(H62C)=Sof(C26)=Sof(C22)=Sof(H22A)=Sof(H22B)=
 Sof(H22C)=Sof(C31)=Sof(H31A)=Sof(H31B)=Sof(H31C)=1-FVAR(2)
 Sof(C48)=Sof(H48A)=Sof(H48B)=Sof(H48C)=Sof(C51)=Sof(C28)=Sof(H28A)=Sof(H28B)=
 Sof(H28C)=Sof(C40)=Sof(H40A)=Sof(H40B)=Sof(H40C)=FVAR(2)
 Sof(C115)=Sof(H11G)=Sof(H11H)=Sof(C8)=Sof(H8A)=Sof(H8B)=Sof(C12)=Sof(H12C)=
 Sof(H12D)=Sof(C151)=Sof(H15C)=Sof(H15D)=Sof(H15E)=1-FVAR(3)
 Sof(C126)=Sof(H12A)=Sof(H12B)=Sof(C94)=Sof(H94A)=Sof(H94B)=Sof(C156)=
 Sof(H15A)=Sof(H15B)=Sof(C146)=Sof(H14A)=Sof(H14B)=Sof(H14C)=FVAR(3)
 Sof(Cl56)=Sof(O68)=Sof(O45)=Sof(O17)=Sof(O60)=FVAR(4)
 Sof(H11C)=Sof(H11D)=Sof(C1)=Sof(H1A)=Sof(H1B)=Sof(C96A)=Sof(H96D)=Sof(H96E)=
 Sof(H96F)=1-FVAR(5)
 Sof(C96)=Sof(H96A)=Sof(H96B)=Sof(H96C)=Sof(H11A)=Sof(H11B)=Sof(C114)=
 Sof(H11E)=Sof(H11F)=FVAR(5)
 Fixed Sof: C129(0.5) C130(0.5) H13A(0.5) H13B(0.5) H13C(0.5) C35(0.5)
 H35A(0.5) H35B(0.5) H35C(0.5) C37(0.5) H37A(0.5) H37B(0.5) H37C(0.5) C15(0.5)
 C19(0.5) H19A(0.5) H19B(0.5) H19C(0.5) C16(0.5) H16A(0.5) H16B(0.5) H16C(0.5)
 C32(0.5) H32A(0.5) H32B(0.5) H32C(0.5) Cl5(0.5) O10(0.5) O14(0.5) O4(0.5)
 O7(0.5)
5.a Secondary CH2 refined with riding coordinates:
 C107(H10A,H10B), C126(H12A,H12B), C94(H94A,H94B), C113(H11A,H11B), C113(H11C,
 H11D), C114(H11E,H11F), C115(H11G,H11H), C8(H8A,H8B), C12(H12C,H12D),
 C156(H15A,H15B), C1(H1A,H1B)
5.b Me refined with riding coordinates:
 C130(H13A,H13B,H13C), C35(H35A,H35B,H35C), C37(H37A,H37B,H37C), C19(H19A,H19B,
 H19C), C16(H16A,H16B,H16C), C32(H32A,H32B,H32C), C48(H48A,H48B,H48C), C28(H28A,
 H28B,H28C), C40(H40A,H40B,H40C), C62(H62A,H62B,H62C), C22(H22A,H22B,H22C),
 C31(H31A,H31B,H31C)
5.c Aromatic/amide H refined with riding coordinates:
 C117(H117), C124(H124), C106(H106), C91(H91), C111(H111), C110(H110),
 C84(H84), C75(H75), C81(H81), C112(H112)
5.d Idealised Me refined as rotating group:
 C96(H96A,H96B,H96C), C146(H14A,H14B,H14C), C151(H15C,H15D,H15E), C96A(H96D,
 H96E,H96F)
;
_smtbx_masks_void_probe_radius 1.2
_smtbx_masks_void_truncation_radius 1.2
_olex2_submission_special_instructions 'No special instructions were received'

loop_
_space_group_symop_operation_xyz
'x, y, z'
'-x, y, -z+1/2'
'x+1/2, y+1/2, z'
'-x+1/2, y+1/2, -z+1/2'
'-x, -y, -z'
'x, -y, z-1/2'
'-x+1/2, -y+1/2, -z'
'x+1/2, -y+1/2, z-1/2'

loop_
_atom_site_label
_atom_site_type_symbol
_atom_site_fract_x
_atom_site_fract_y
_atom_site_fract_z
_atom_site_U_iso_or_equiv
_atom_site_adp_type
_atom_site_occupancy
_atom_site_site_symmetry_order
_atom_site_calc_flag
_atom_site_refinement_flags_posn
_atom_site_refinement_flags_adp
_atom_site_refinement_flags_occupancy
_atom_site_disorder_assembly
_atom_site_disorder_group
Eu1 Eu 0.500000 0.47095(2) 0.250000 0.05233(17) Uani 1 2 d S T P . .
O86 O 0.52682(13) 0.58198(16) 0.32356(17) 0.0656(8) Uani 1 1 d . . . . .
O99 O 0.48370(12) 0.38237(16) 0.15470(16) 0.0607(7) Uani 1 1 d . . . . .
N123 N 0.57335(14) 0.36824(18) 0.25616(18) 0.0549(8) Uani 1 1 d . . . . .
N121 N 0.59714(15) 0.47708(16) 0.34547(19) 0.0524(8) Uani 1 1 d . . . . .
N131 N 0.49900(15) 0.2818(2) 0.0990(2) 0.0617(9) Uani 1 1 d . . . . .
N78 N 0.57486(15) 0.64500(19) 0.4187(2) 0.0608(9) Uani 1 1 d . . . . .
C103 C 0.60981(18) 0.5328(2) 0.3889(2) 0.0531(10) Uani 1 1 d . . . . .
C82 C 0.63328(16) 0.4241(2) 0.3550(2) 0.0520(9) Uani 1 1 d . . . . .
C87 C 0.65750(19) 0.5399(2) 0.4433(2) 0.0562(10) Uani 1 1 d . . . . .
C95 C 0.62048(17) 0.3650(2) 0.3058(2) 0.0548(9) Uani 1 1 d . . . . .
C122 C 0.62279(18) 0.6548(2) 0.4734(2) 0.0601(10) Uani 1 1 d . . . . .
C96 C 0.3532(11) 0.258(2) -0.0832(14) 0.125(8) Uani 0.60(4) 1 d D . P A 1
H96A H 0.320600 0.275358 -0.116957 0.188 Uiso 0.60(4) 1 calc R U P A 1
H96B H 0.357636 0.206324 -0.090469 0.188 Uiso 0.60(4) 1 calc R U P A 1
H96C H 0.383423 0.284814 -0.087287 0.188 Uiso 0.60(4) 1 calc R U P A 1
C90 C 0.66484(18) 0.6050(2) 0.4859(2) 0.0575(10) Uani 1 1 d . . . . .
C83 C 0.5310(2) 0.2201(2) 0.0987(2) 0.0633(11) Uani 1 1 d . . . . .
C79 C 0.56732(17) 0.5886(2) 0.3740(2) 0.0542(9) Uani 1 1 d . . . . .
C117 C 0.64535(19) 0.2560(2) 0.2598(2) 0.0639(11) Uani 1 1 d . . . . .
H117 H 0.669243 0.217490 0.261897 0.077 Uiso 1 1 calc R U . . .
C80 C 0.57918(19) 0.2083(2) 0.1501(2) 0.0604(10) Uani 1 1 d . . . . .
C97 C 0.56265(17) 0.3170(2) 0.2073(2) 0.0559(10) Uani 1 1 d . . . . .
C124 C 0.69476(19) 0.4834(2) 0.4522(3) 0.0608(11) Uani 1 1 d . . . . .
H124 H 0.727424 0.485026 0.488206 0.073 Uiso 1 1 calc R U . . .
C88 C 0.65838(18) 0.3099(2) 0.3103(2) 0.0611(10) Uani 1 1 d . . . . .
C106 C 0.7080(2) 0.3103(3) 0.3659(3) 0.0708(13) Uani 1 1 d . . . . .
H106 H 0.732629 0.272213 0.370258 0.085 Uiso 1 1 calc R U . . .
C107 C 0.4498(2) 0.2976(3) 0.0429(3) 0.0719(12) Uani 1 1 d . . . . .
H10A H 0.454929 0.284818 -0.000053 0.086 Uiso 1 1 calc R U . . .
H10B H 0.442526 0.350132 0.042073 0.086 Uiso 1 1 calc R U . . .
C91 C 0.6099(2) 0.1470(2) 0.1466(3) 0.0694(12) Uani 1 1 d . . . . .
H91 H 0.642128 0.138329 0.182061 0.083 Uiso 1 1 calc R U . . .
C108 C 0.68282(18) 0.4247(2) 0.4071(2) 0.0577(10) Uani 1 1 d . . . . .
C111 C 0.5148(2) 0.1704(3) 0.0451(3) 0.0753(13) Uani 1 1 d . . . . .
H111 H 0.481918 0.177344 0.010372 0.090 Uiso 1 1 calc R U . . .
C102 C 0.59727(18) 0.2595(2) 0.2066(2) 0.0584(10) Uani 1 1 d . . . . .
C132 C 0.51240(18) 0.3299(2) 0.1531(2) 0.0576(10) Uani 1 1 d . . . . .
C110 C 0.6776(2) 0.7271(3) 0.5671(3) 0.0793(15) Uani 1 1 d . . . . .
H110 H 0.681196 0.768600 0.594812 0.095 Uiso 1 1 calc R U . . .
C84 C 0.6301(2) 0.7161(3) 0.5153(3) 0.0788(14) Uani 1 1 d . . . . .
H84 H 0.602293 0.750213 0.508009 0.095 Uiso 1 1 calc R U . . .
C74 C 0.72050(19) 0.6793(3) 0.5801(2) 0.0716(12) Uani 1 1 d D . . . .
C75 C 0.7123(2) 0.6182(3) 0.5387(2) 0.0671(11) Uani 1 1 d . . . . .
H75 H 0.740089 0.583921 0.546808 0.080 Uiso 1 1 calc R U . . .
C126 C 0.5297(2) 0.6948(3) 0.4077(3) 0.0717(13) Uani 0.630(14) 1 d D . P B 1
H12A H 0.529804 0.714296 0.451391 0.086 Uiso 0.630(14) 1 calc R U P B 1
H12B H 0.496231 0.667998 0.387171 0.086 Uiso 0.630(14) 1 calc R U P B 1
C81 C 0.71941(19) 0.3650(3) 0.4121(3) 0.0690(12) Uani 1 1 d . . . . .
H81 H 0.751961 0.364138 0.448321 0.083 Uiso 1 1 calc R U . . .
C112 C 0.5457(3) 0.1119(3) 0.0421(3) 0.0814(15) Uani 1 1 d . . . . .
H112 H 0.533627 0.079947 0.004905 0.098 Uiso 1 1 calc R U . . .
C94 C 0.5330(10) 0.7573(10) 0.3615(15) 0.102(2) Uani 0.630(14) 1 d D U P B 1
H94A H 0.530836 0.737089 0.317232 0.123 Uiso 0.630(14) 1 calc R U P B 1
H94B H 0.567893 0.780844 0.380704 0.123 Uiso 0.630(14) 1 calc R U P B 1
C113 C 0.4018(2) 0.2563(4) 0.0482(3) 0.0864(16) Uani 1 1 d D . . . .
H11A H 0.395863 0.270853 0.090241 0.104 Uiso 0.60(4) 1 calc R U P A 1
H11B H 0.409906 0.203991 0.051304 0.104 Uiso 0.60(4) 1 calc R U P A 1
H11C H 0.394731 0.270158 0.089694 0.104 Uiso 0.40(4) 1 calc R U P A 2
H11D H 0.408120 0.203572 0.049062 0.104 Uiso 0.40(4) 1 calc R U P A 2
C114 C 0.3498(9) 0.269(2) -0.0120(11) 0.116(4) Uani 0.60(4) 1 d D . P A 1
H11E H 0.322270 0.236553 -0.006775 0.139 Uiso 0.60(4) 1 calc R U P A 1
H11F H 0.337900 0.319472 -0.009108 0.139 Uiso 0.60(4) 1 calc R U P A 1
C115 C 0.4744(12) 0.7945(14) 0.3496(18) 0.115(4) Uani 0.370(14) 1 d D U P B 2
H11G H 0.465327 0.802925 0.390705 0.138 Uiso 0.370(14) 1 calc R U P B 2
H11H H 0.447626 0.762355 0.318847 0.138 Uiso 0.370(14) 1 calc R U P B 2
C129 C 0.7730(2) 0.6950(3) 0.6371(3) 0.0873(17) Uani 0.5 1 d D . P C 1
C130 C 0.7950(6) 0.7682(7) 0.6190(8) 0.103(4) Uani 0.5 1 d D U P C 1
H13A H 0.802055 0.762676 0.576603 0.155 Uiso 0.5 1 calc R U P C 1
H13B H 0.768863 0.806577 0.614337 0.155 Uiso 0.5 1 calc R U P C 1
H13C H 0.827882 0.780982 0.654853 0.155 Uiso 0.5 1 calc R U P C 1
C35 C 0.7624(7) 0.7049(12) 0.7034(7) 0.124(5) Uani 0.5 1 d D U P C 1
H35A H 0.735872 0.742907 0.698195 0.186 Uiso 0.5 1 calc R U P C 1
H35B H 0.749231 0.659448 0.715722 0.186 Uiso 0.5 1 calc R U P C 1
H35C H 0.795218 0.718701 0.738770 0.186 Uiso 0.5 1 calc R U P C 1
C37 C 0.8148(7) 0.6350(9) 0.6471(11) 0.118(7) Uani 0.5 1 d D U P C 1
H37A H 0.822251 0.627668 0.605217 0.177 Uiso 0.5 1 calc R U P C 1
H37B H 0.847328 0.649169 0.682831 0.177 Uiso 0.5 1 calc R U P C 1
H37C H 0.801341 0.589916 0.659783 0.177 Uiso 0.5 1 calc R U P C 1
C15 C 0.7730(2) 0.6950(3) 0.6371(3) 0.0873(17) Uani 0.5 1 d D . P C 2
C19 C 0.7800(8) 0.7743(9) 0.6551(11) 0.153(7) Uani 0.5 1 d D U P C 2
H19A H 0.748426 0.792306 0.663534 0.229 Uiso 0.5 1 calc R U P C 2
H19B H 0.810928 0.780657 0.695628 0.229 Uiso 0.5 1 calc R U P C 2
H19C H 0.785163 0.801410 0.617917 0.229 Uiso 0.5 1 calc R U P C 2
C16 C 0.7699(8) 0.6509(13) 0.7015(8) 0.140(6) Uani 0.5 1 d D U P C 2
H16A H 0.765396 0.599268 0.690675 0.211 Uiso 0.5 1 calc R U P C 2
H16B H 0.802640 0.658239 0.739371 0.211 Uiso 0.5 1 calc R U P C 2
H16C H 0.739822 0.668326 0.713668 0.211 Uiso 0.5 1 calc R U P C 2
C32 C 0.8201(6) 0.6600(11) 0.6226(10) 0.112(6) Uani 0.5 1 d D U P C 2
H32A H 0.812392 0.608834 0.611439 0.168 Uiso 0.5 1 calc R U P C 2
H32B H 0.826056 0.684730 0.584760 0.168 Uiso 0.5 1 calc R U P C 2
H32C H 0.851821 0.663978 0.662471 0.168 Uiso 0.5 1 calc R U P C 2
Cl47 Cl 0.6904(2) 0.0913(2) 0.3764(3) 0.1217(11) Uani 0.492(2) 1 d D U P D 1
O44 O 0.6921(8) 0.0923(9) 0.3078(6) 0.177(4) Uani 0.492(2) 1 d D U P D 1
O67 O 0.7366(6) 0.1343(9) 0.4168(9) 0.191(6) Uani 0.492(2) 1 d D U P D 1
O43 O 0.6457(6) 0.1330(10) 0.3781(10) 0.214(6) Uani 0.492(2) 1 d D U P D 1
O64 O 0.6981(7) 0.0247(5) 0.4100(8) 0.157(5) Uani 0.492(2) 1 d D U P D 1
Cl56 Cl 0.7208(2) 0.0895(2) 0.3582(3) 0.1217(11) Uani 0.508(2) 1 d D U P E 2
O68 O 0.6683(5) 0.0646(10) 0.3134(8) 0.177(4) Uani 0.508(2) 1 d D U P E 2
O45 O 0.7395(5) 0.1359(7) 0.3158(7) 0.156(4) Uani 0.508(2) 1 d D U P E 2
O17 O 0.7571(6) 0.0329(6) 0.3836(9) 0.180(6) Uani 0.508(2) 1 d D U P E 2
O60 O 0.7044(8) 0.1358(10) 0.4044(8) 0.193(5) Uani 0.508(2) 1 d D U P E 2
C48 C 0.5959(9) -0.0378(8) 0.0753(17) 0.159(8) Uani 0.450(12) 1 d D U P F 1
H48A H 0.563751 -0.031134 0.036377 0.239 Uiso 0.450(12) 1 calc R U P F 1
H48B H 0.616884 -0.077317 0.066224 0.239 Uiso 0.450(12) 1 calc R U P F 1
H48C H 0.586191 -0.049599 0.114882 0.239 Uiso 0.450(12) 1 calc R U P F 1
C51 C 0.6286(3) 0.0325(3) 0.0883(4) 0.100(2) Uani 0.450(12) 1 d D . P F 1
C34 C 0.5937(2) 0.0983(3) 0.0915(3) 0.0771(14) Uani 1 1 d D . . . .
C28 C 0.6470(11) 0.0476(12) 0.0267(10) 0.158(7) Uani 0.450(12) 1 d D U P F 1
H28A H 0.667892 0.092229 0.034441 0.237 Uiso 0.450(12) 1 calc R U P F 1
H28B H 0.668696 0.007207 0.020853 0.237 Uiso 0.450(12) 1 calc R U P F 1
H28C H 0.616005 0.052924 -0.013875 0.237 Uiso 0.450(12) 1 calc R U P F 1
C40 C 0.6803(7) 0.0266(11) 0.1492(10) 0.153(8) Uani 0.450(12) 1 d D U P F 1
H40A H 0.699514 0.072566 0.155155 0.229 Uiso 0.450(12) 1 calc R U P F 1
H40B H 0.671720 0.015657 0.189735 0.229 Uiso 0.450(12) 1 calc R U P F 1
H40C H 0.702413 -0.012061 0.141078 0.229 Uiso 0.450(12) 1 calc R U P F 1
C62 C 0.6072(8) -0.0092(11) 0.0211(8) 0.158(7) Uani 0.550(12) 1 d D U P F 2
H62A H 0.571188 -0.026014 0.014702 0.237 Uiso 0.550(12) 1 calc R U P F 2
H62B H 0.606792 0.022764 -0.016014 0.237 Uiso 0.550(12) 1 calc R U P F 2
H62C H 0.629990 -0.050914 0.022178 0.237 Uiso 0.550(12) 1 calc R U P F 2
C26 C 0.6286(3) 0.0325(3) 0.0883(4) 0.100(2) Uani 0.550(12) 1 d D . P F 2
C22 C 0.6291(10) -0.0203(8) 0.1462(9) 0.156(6) Uani 0.550(12) 1 d D U P F 2
H22A H 0.593019 -0.037056 0.139327 0.233 Uiso 0.550(12) 1 calc R U P F 2
H22B H 0.651737 -0.061794 0.146199 0.233 Uiso 0.550(12) 1 calc R U P F 2
H22C H 0.642742 0.004981 0.189349 0.233 Uiso 0.550(12) 1 calc R U P F 2
C31 C 0.6852(5) 0.0591(10) 0.0988(13) 0.157(7) Uani 0.550(12) 1 d D U P F 2
H31A H 0.698613 0.085464 0.141401 0.236 Uiso 0.550(12) 1 calc R U P F 2
H31B H 0.708152 0.017502 0.099966 0.236 Uiso 0.550(12) 1 calc R U P F 2
H31C H 0.684954 0.091181 0.061774 0.236 Uiso 0.550(12) 1 calc R U P F 2
Cl5 Cl 0.4868(4) 0.4908(4) 0.4841(3) 0.159(3) Uani 0.5 1 d D U P G -1
O10 O 0.5427(6) 0.4853(12) 0.4907(13) 0.201(8) Uani 0.5 1 d D U P G -1
O14 O 0.4705(8) 0.5537(6) 0.4411(7) 0.177(5) Uani 0.5 1 d D U P G -1
O4 O 0.4807(10) 0.5068(11) 0.5468(7) 0.172(6) Uani 0.5 1 d D U P G -1
O7 O 0.4600(6) 0.4265(6) 0.4544(7) 0.154(4) Uani 0.5 1 d D U P G -1
C8 C 0.5297(2) 0.6948(3) 0.4077(3) 0.0717(13) Uani 0.370(14) 1 d D . P B 2
H8A H 0.528343 0.709965 0.452047 0.086 Uiso 0.370(14) 1 calc R U P B 2
H8B H 0.496738 0.667878 0.384583 0.086 Uiso 0.370(14) 1 calc R U P B 2
C12 C 0.5308(16) 0.7631(18) 0.366(3) 0.102(2) Uani 0.370(14) 1 d D U P B 2
H12C H 0.538473 0.750721 0.324918 0.123 Uiso 0.370(14) 1 calc R U P B 2
H12D H 0.557739 0.797862 0.393020 0.123 Uiso 0.370(14) 1 calc R U P B 2
C156 C 0.4897(6) 0.8152(8) 0.3506(10) 0.115(3) Uani 0.630(14) 1 d D U P B 1
H15A H 0.497147 0.856556 0.325329 0.138 Uiso 0.630(14) 1 calc R U P B 1
H15B H 0.488988 0.833084 0.394443 0.138 Uiso 0.630(14) 1 calc R U P B 1
C146 C 0.4357(6) 0.7806(10) 0.3104(8) 0.154(5) Uani 0.630(14) 1 d D U P B 1
H14A H 0.418834 0.762019 0.341689 0.231 Uiso 0.630(14) 1 calc R U P B 1
H14B H 0.441329 0.740838 0.282855 0.231 Uiso 0.630(14) 1 calc R U P B 1
H14C H 0.412891 0.817183 0.281223 0.231 Uiso 0.630(14) 1 calc R U P B 1
C151 C 0.4798(12) 0.8670(13) 0.3146(14) 0.154(6) Uani 0.370(14) 1 d D U P B 2
H15C H 0.515884 0.885471 0.334301 0.231 Uiso 0.370(14) 1 calc R U P B 2
H15D H 0.454776 0.902397 0.321178 0.231 Uiso 0.370(14) 1 calc R U P B 2
H15E H 0.471998 0.858595 0.266460 0.231 Uiso 0.370(14) 1 calc R U P B 2
C1 C 0.3542(16) 0.278(3) -0.0152(17) 0.116(4) Uani 0.40(4) 1 d D . P A 2
H1A H 0.320416 0.274602 -0.005940 0.139 Uiso 0.40(4) 1 calc R U P A 2
H1B H 0.358446 0.327180 -0.030204 0.139 Uiso 0.40(4) 1 calc R U P A 2
C96A C 0.356(2) 0.221(3) -0.069(3) 0.125(8) Uani 0.40(4) 1 d D . P A 2
H96D H 0.321257 0.218117 -0.103701 0.188 Uiso 0.40(4) 1 calc R U P A 2
H96E H 0.365297 0.173553 -0.047152 0.188 Uiso 0.40(4) 1 calc R U P A 2
H96F H 0.382565 0.235383 -0.088638 0.188 Uiso 0.40(4) 1 calc R U P A 2

loop_
_atom_site_aniso_label
_atom_site_aniso_U_11
_atom_site_aniso_U_22
_atom_site_aniso_U_33
_atom_site_aniso_U_23
_atom_site_aniso_U_13
_atom_site_aniso_U_12
Eu1 0.0440(2) 0.0479(2) 0.0533(2) 0.000 0.00052(17) 0.000
O86 0.0576(19) 0.0568(16) 0.067(2) -0.0096(13) 0.0009(17) 0.0053(13)
O99 0.0542(17) 0.0588(16) 0.0603(18) -0.0071(13) 0.0072(15) 0.0037(13)
N123 0.052(2) 0.0522(18) 0.053(2) -0.0064(14) 0.0074(18) -0.0043(14)
N121 0.050(2) 0.0476(18) 0.054(2) -0.0047(13) 0.0091(18) 0.0006(13)
N131 0.058(2) 0.062(2) 0.058(2) -0.0083(16) 0.0090(19) -0.0042(16)
N78 0.053(2) 0.0563(19) 0.067(2) -0.0116(16) 0.0106(19) 0.0002(15)
C103 0.048(2) 0.051(2) 0.054(2) -0.0011(16) 0.010(2) 0.0000(15)
C82 0.045(2) 0.052(2) 0.050(2) -0.0007(16) 0.0045(19) 0.0007(16)
C87 0.051(2) 0.054(2) 0.058(3) -0.0050(17) 0.009(2) -0.0016(17)
C95 0.050(2) 0.051(2) 0.055(2) -0.0047(17) 0.008(2) 0.0008(17)
C122 0.054(3) 0.056(2) 0.063(3) -0.0097(19) 0.009(2) -0.0049(18)
C96 0.090(7) 0.15(2) 0.111(14) -0.028(15) 0.007(9) 0.002(15)
C90 0.052(2) 0.053(2) 0.059(3) -0.0080(18) 0.008(2) -0.0051(17)
C83 0.067(3) 0.059(2) 0.061(3) -0.0084(19) 0.017(2) -0.007(2)
C79 0.050(2) 0.048(2) 0.059(3) -0.0054(17) 0.011(2) -0.0023(16)
C117 0.058(3) 0.058(2) 0.066(3) -0.008(2) 0.008(2) 0.0074(19)
C80 0.063(3) 0.055(2) 0.059(3) -0.0072(18) 0.015(2) -0.0070(19)
C97 0.053(2) 0.055(2) 0.053(2) -0.0022(17) 0.010(2) -0.0034(17)
C124 0.048(2) 0.060(2) 0.060(3) -0.0074(19) -0.001(2) 0.0007(18)
C88 0.054(2) 0.057(2) 0.065(3) -0.0043(19) 0.008(2) 0.0031(18)
C106 0.054(3) 0.073(3) 0.070(3) -0.007(2) 0.000(2) 0.015(2)
C107 0.066(3) 0.078(3) 0.061(3) -0.009(2) 0.006(3) -0.005(2)
C91 0.075(3) 0.055(2) 0.074(3) -0.010(2) 0.019(3) 0.002(2)
C108 0.049(2) 0.057(2) 0.056(2) -0.0030(18) 0.004(2) -0.0001(17)
C111 0.074(3) 0.075(3) 0.066(3) -0.017(2) 0.010(3) -0.007(2)
C102 0.061(3) 0.051(2) 0.059(3) -0.0051(18) 0.014(2) -0.0027(18)
C132 0.057(3) 0.058(2) 0.053(2) -0.0080(18) 0.012(2) -0.0097(19)
C110 0.070(3) 0.074(3) 0.077(3) -0.029(3) 0.003(3) -0.006(2)
C84 0.070(3) 0.064(3) 0.097(4) -0.021(3) 0.020(3) 0.003(2)
C74 0.067(3) 0.068(3) 0.068(3) -0.015(2) 0.007(3) -0.008(2)
C75 0.064(3) 0.063(3) 0.063(3) -0.011(2) 0.006(2) -0.006(2)
C126 0.055(3) 0.072(3) 0.081(3) -0.011(2) 0.013(3) 0.007(2)
C81 0.048(2) 0.071(3) 0.071(3) -0.010(2) -0.004(2) 0.009(2)
C112 0.093(4) 0.069(3) 0.075(3) -0.025(3) 0.018(3) -0.008(3)
C94 0.116(5) 0.086(4) 0.101(4) 0.009(4) 0.030(4) 0.031(3)
C113 0.073(4) 0.102(4) 0.078(4) -0.016(3) 0.016(3) -0.017(3)
C114 0.061(5) 0.160(10) 0.112(6) -0.039(6) 0.011(5) -0.015(5)
C115 0.122(7) 0.101(7) 0.108(6) 0.011(6) 0.020(6) 0.036(6)
C129 0.075(4) 0.082(4) 0.083(4) -0.027(3) -0.004(3) -0.011(3)
C130 0.085(9) 0.108(9) 0.098(10) -0.018(8) 0.006(8) -0.035(7)
C35 0.116(10) 0.173(13) 0.066(7) -0.030(9) 0.007(7) -0.030(11)
C37 0.085(9) 0.136(13) 0.098(13) -0.026(10) -0.017(8) -0.025(9)
C15 0.075(4) 0.082(4) 0.083(4) -0.027(3) -0.004(3) -0.011(3)
C19 0.128(12) 0.134(11) 0.141(13) -0.049(10) -0.029(10) -0.031(10)
C16 0.128(11) 0.185(15) 0.082(9) -0.015(11) -0.001(8) -0.029(12)
C32 0.070(8) 0.149(15) 0.096(13) -0.039(10) -0.002(8) -0.020(9)
Cl47 0.132(3) 0.0948(15) 0.117(2) -0.0019(14) 0.012(2) 0.026(2)
O44 0.187(7) 0.153(7) 0.147(5) 0.005(6) -0.002(6) -0.011(6)
O67 0.161(10) 0.171(9) 0.176(10) -0.015(8) -0.028(9) -0.005(9)
O43 0.191(11) 0.196(11) 0.219(12) -0.009(10) 0.021(11) 0.051(11)
O64 0.156(9) 0.118(7) 0.146(8) 0.042(6) -0.017(8) 0.009(6)
Cl56 0.132(3) 0.0948(15) 0.117(2) -0.0019(14) 0.012(2) 0.026(2)
O68 0.187(7) 0.153(7) 0.147(5) 0.005(6) -0.002(6) -0.011(6)
O45 0.143(9) 0.130(8) 0.176(9) 0.043(7) 0.027(8) 0.040(7)
O17 0.202(12) 0.139(9) 0.151(10) 0.046(7) -0.004(10) 0.038(8)
O60 0.175(10) 0.172(9) 0.178(9) -0.024(8) -0.013(9) 0.023(9)
C48 0.168(15) 0.088(10) 0.208(17) -0.026(11) 0.044(14) 0.022(10)
C51 0.111(6) 0.070(4) 0.113(6) -0.029(3) 0.030(5) 0.009(3)
C34 0.086(4) 0.058(3) 0.088(4) -0.017(2) 0.030(3) -0.003(2)
C28 0.154(14) 0.148(12) 0.189(15) -0.047(12) 0.079(12) 0.034(11)
C40 0.143(13) 0.108(12) 0.188(16) -0.047(11) 0.030(14) 0.056(9)
C62 0.172(13) 0.121(11) 0.177(14) -0.066(11) 0.052(12) 0.036(10)
C26 0.111(6) 0.070(4) 0.113(6) -0.029(3) 0.030(5) 0.009(3)
C22 0.174(14) 0.097(10) 0.194(15) 0.004(9) 0.060(13) 0.048(9)
C31 0.129(11) 0.133(12) 0.212(16) -0.053(11) 0.060(11) 0.034(10)
Cl5 0.249(9) 0.141(4) 0.122(5) -0.040(3) 0.108(6) 0.000(5)
O10 0.282(18) 0.163(13) 0.169(15) -0.037(12) 0.089(15) 0.007(13)
O14 0.309(16) 0.099(7) 0.152(10) -0.003(8) 0.114(10) -0.043(10)
O4 0.286(16) 0.174(12) 0.099(9) -0.023(9) 0.121(10) -0.023(13)
O7 0.216(12) 0.102(7) 0.180(10) -0.028(7) 0.113(9) -0.017(8)
C8 0.055(3) 0.072(3) 0.081(3) -0.011(2) 0.013(3) 0.007(2)
C12 0.116(5) 0.086(4) 0.101(4) 0.009(4) 0.030(4) 0.031(3)
C156 0.128(7) 0.101(6) 0.105(5) 0.018(5) 0.022(5) 0.042(5)
C146 0.144(10) 0.181(10) 0.125(9) 0.006(8) 0.027(8) 0.057(9)
C151 0.158(12) 0.146(11) 0.138(11) 0.018(10) 0.023(10) 0.057(10)
C1 0.061(5) 0.160(10) 0.112(6) -0.039(6) 0.011(5) -0.015(5)
C96A 0.090(7) 0.15(2) 0.111(14) -0.028(15) 0.007(9) 0.002(15)

loop_
_atom_type_symbol
_atom_type_description
_atom_type_scat_dispersion_real
_atom_type_scat_dispersion_imag
_atom_type_scat_source
C C 0.0181 0.0091 'International Tables Vol C Tables 4.2.6.8 and 6.1.1.4'
H H 0.0000 0.0000 'International Tables Vol C Tables 4.2.6.8 and 6.1.1.4'
Cl Cl 0.3639 0.7018 'International Tables Vol C Tables 4.2.6.8 and 6.1.1.4'
Eu Eu -8.9294 11.1857 'International Tables Vol C Tables 4.2.6.8 and 6.1.1.4'
N N 0.0311 0.0180 'International Tables Vol C Tables 4.2.6.8 and 6.1.1.4'
O O 0.0492 0.0322 'International Tables Vol C Tables 4.2.6.8 and 6.1.1.4'

loop_
_geom_angle_atom_site_label_1
_geom_angle_atom_site_label_2
_geom_angle_atom_site_label_3
_geom_angle
_geom_angle_site_symmetry_1
_geom_angle_site_symmetry_3
_geom_angle_publ_flag
O86 Eu1 O86 71.47(15) . 2_655 ?
O86 Eu1 N123 119.13(10) 2_655 2_655 ?
O86 Eu1 N123 119.13(10) . . ?
O86 Eu1 N123 130.73(11) . 2_655 ?
O86 Eu1 N123 130.73(11) 2_655 . ?
O86 Eu1 N121 115.34(10) 2_655 . ?
O86 Eu1 N121 60.27(10) . . ?
O86 Eu1 N121 115.34(10) . 2_655 ?
O86 Eu1 N121 60.28(10) 2_655 2_655 ?
O99 Eu1 O86 163.12(12) . . ?
O99 Eu1 O86 95.73(11) 2_655 . ?
O99 Eu1 O86 163.12(11) 2_655 2_655 ?
O99 Eu1 O86 95.73(11) . 2_655 ?
O99 Eu1 O99 98.78(15) . 2_655 ?
O99 Eu1 N123 64.85(11) . 2_655 ?
O99 Eu1 N123 60.75(10) 2_655 2_655 ?
O99 Eu1 N123 60.75(10) . . ?
O99 Eu1 N123 64.85(11) 2_655 . ?
O99 Eu1 N121 64.26(10) 2_655 . ?
O99 Eu1 N121 119.25(10) . . ?
O99 Eu1 N121 64.26(10) . 2_655 ?
O99 Eu1 N121 119.25(10) 2_655 2_655 ?
N123 Eu1 N123 90.86(14) 2_655 . ?
N123 Eu1 N121 59.39(10) 2_655 2_655 ?
N123 Eu1 N121 124.59(10) . 2_655 ?
N123 Eu1 N121 59.39(10) . . ?
N123 Eu1 N121 124.59(10) 2_655 . ?
N121 Eu1 N121 175.21(13) 2_655 . ?
C79 O86 Eu1 126.3(3) . . ?
C132 O99 Eu1 125.8(3) . . ?
C95 N123 Eu1 123.2(3) . . ?
C95 N123 C97 117.7(4) . . ?
C97 N123 Eu1 119.1(3) . . ?
C103 N121 Eu1 120.0(3) . . ?
C82 N121 Eu1 123.1(3) . . ?
C82 N121 C103 116.8(4) . . ?
C83 N131 C107 122.1(4) . . ?
C132 N131 C83 121.4(4) . . ?
C132 N131 C107 116.5(4) . . ?
C122 N78 C126 121.3(4) . . ?
C122 N78 C8 121.3(4) . . ?
C79 N78 C122 122.6(4) . . ?
C79 N78 C126 116.1(4) . . ?
C79 N78 C8 116.1(4) . . ?
N121 C103 C87 125.4(4) . . ?
N121 C103 C79 112.6(4) . . ?
C87 C103 C79 122.0(4) . . ?
N121 C82 C95 116.8(4) . . ?
N121 C82 C108 123.6(4) . . ?
C108 C82 C95 119.6(4) . . ?
C103 C87 C90 118.1(4) . . ?
C103 C87 C124 116.7(4) . . ?
C124 C87 C90 125.2(4) . . ?
N123 C95 C82 117.0(4) . . ?
N123 C95 C88 123.3(4) . . ?
C88 C95 C82 119.6(4) . . ?
C90 C122 N78 121.2(4) . . ?
C90 C122 C84 118.1(4) . . ?
C84 C122 N78 120.7(4) . . ?
H96A C96 H96B 109.5 . . ?
H96A C96 H96C 109.5 . . ?
H96B C96 H96C 109.5 . . ?
C114 C96 H96A 109.5 . . ?
C114 C96 H96B 109.5 . . ?
C114 C96 H96C 109.5 . . ?
C122 C90 C87 118.9(4) . . ?
C75 C90 C87 121.7(4) . . ?
C75 C90 C122 119.4(4) . . ?
C80 C83 N131 121.4(4) . . ?
C80 C83 C111 118.6(4) . . ?
C111 C83 N131 120.0(5) . . ?
O86 C79 N78 123.2(4) . . ?
O86 C79 C103 119.9(4) . . ?
N78 C79 C103 116.9(4) . . ?
C88 C117 H117 119.9 . . ?
C102 C117 H117 119.9 . . ?
C102 C117 C88 120.1(4) . . ?
C83 C80 C91 119.1(4) . . ?
C83 C80 C102 119.9(4) . . ?
C91 C80 C102 121.0(4) . . ?
N123 C97 C102 124.0(4) . . ?
N123 C97 C132 112.7(4) . . ?
C102 C97 C132 123.3(4) . . ?
C87 C124 H124 120.4 . . ?
C108 C124 C87 119.2(4) . . ?
C108 C124 H124 120.4 . . ?
C95 C88 C106 119.5(4) . . ?
C117 C88 C95 117.6(4) . . ?
C117 C88 C106 122.9(4) . . ?
C88 C106 H106 119.7 . . ?
C81 C106 C88 120.5(4) . . ?
C81 C106 H106 119.7 . . ?
N131 C107 H10A 109.0 . . ?
N131 C107 H10B 109.0 . . ?
N131 C107 C113 113.0(4) . . ?
H10A C107 H10B 107.8 . . ?
C113 C107 H10A 109.0 . . ?
C113 C107 H10B 109.0 . . ?
C80 C91 H91 119.2 . . ?
C80 C91 C34 121.7(5) . . ?
C34 C91 H91 119.2 . . ?
C82 C108 C81 119.1(4) . . ?
C124 C108 C82 118.3(4) . . ?
C124 C108 C81 122.6(4) . . ?
C83 C111 H111 119.3 . . ?
C112 C111 C83 121.4(5) . . ?
C112 C111 H111 119.3 . . ?
C117 C102 C80 125.9(4) . . ?
C117 C102 C97 117.3(4) . . ?
C97 C102 C80 116.8(4) . . ?
O99 C132 N131 121.7(4) . . ?
O99 C132 C97 121.3(4) . . ?
N131 C132 C97 117.0(4) . . ?
C84 C110 H110 118.7 . . ?
C84 C110 C74 122.5(5) . . ?
C74 C110 H110 118.7 . . ?
C122 C84 H84 119.6 . . ?
C110 C84 C122 120.7(5) . . ?
C110 C84 H84 119.6 . . ?
C110 C74 C75 116.0(4) . . ?
C110 C74 C129 120.6(4) . . ?
C110 C74 C15 120.6(4) . . ?
C75 C74 C129 123.4(5) . . ?
C75 C74 C15 123.4(5) . . ?
C90 C75 H75 118.4 . . ?
C74 C75 C90 123.1(5) . . ?
C74 C75 H75 118.4 . . ?
N78 C126 H12A 109.5 . . ?
N78 C126 H12B 109.5 . . ?
N78 C126 C94 110.6(7) . . ?
H12A C126 H12B 108.1 . . ?
C94 C126 H12A 109.5 . . ?
C94 C126 H12B 109.5 . . ?
C106 C81 C108 121.5(4) . . ?
C106 C81 H81 119.2 . . ?
C108 C81 H81 119.2 . . ?
C111 C112 H112 118.9 . . ?
C111 C112 C34 122.1(5) . . ?
C34 C112 H112 118.9 . . ?
C126 C94 H94A 108.6 . . ?
C126 C94 H94B 108.6 . . ?
C126 C94 C156 114.9(12) . . ?
H94A C94 H94B 107.5 . . ?
C156 C94 H94A 108.6 . . ?
C156 C94 H94B 108.6 . . ?
C107 C113 H11A 108.7 . . ?
C107 C113 H11B 108.7 . . ?
C107 C113 H11C 110.5 . . ?
C107 C113 H11D 110.5 . . ?
C107 C113 C114 114.1(15) . . ?
C107 C113 C1 106(2) . . ?
H11A C113 H11B 107.6 . . ?
H11C C113 H11D 108.7 . . ?
C114 C113 H11A 108.7 . . ?
C114 C113 H11B 108.7 . . ?
C1 C113 H11C 110.5 . . ?
C1 C113 H11D 110.5 . . ?
C96 C114 C113 116(2) . . ?
C96 C114 H11E 108.2 . . ?
C96 C114 H11F 108.2 . . ?
C113 C114 H11E 108.2 . . ?
C113 C114 H11F 108.2 . . ?
H11E C114 H11F 107.4 . . ?
H11G C115 H11H 109.4 . . ?
C12 C115 H11G 111.5 . . ?
C12 C115 H11H 111.5 . . ?
C12 C115 C151 101.2(17) . . ?
C151 C115 H11G 111.5 . . ?
C151 C115 H11H 111.5 . . ?
C74 C129 C130 106.9(7) . . ?
C35 C129 C74 109.6(8) . . ?
C35 C129 C130 108.5(9) . . ?
C35 C129 C37 108.0(11) . . ?
C37 C129 C74 113.9(9) . . ?
C37 C129 C130 109.8(10) . . ?
C129 C130 H13A 109.5 . . ?
C129 C130 H13B 109.5 . . ?
C129 C130 H13C 109.5 . . ?
H13A C130 H13B 109.5 . . ?
H13A C130 H13C 109.5 . . ?
H13B C130 H13C 109.5 . . ?
C129 C35 H35A 109.5 . . ?
C129 C35 H35B 109.5 . . ?
C129 C35 H35C 109.5 . . ?
H35A C35 H35B 109.5 . . ?
H35A C35 H35C 109.5 . . ?
H35B C35 H35C 109.5 . . ?
C129 C37 H37A 109.5 . . ?
C129 C37 H37B 109.5 . . ?
C129 C37 H37C 109.5 . . ?
H37A C37 H37B 109.5 . . ?
H37A C37 H37C 109.5 . . ?
H37B C37 H37C 109.5 . . ?
C74 C15 C16 105.8(8) . . ?
C19 C15 C74 112.5(8) . . ?
C19 C15 C16 108.4(11) . . ?
C19 C15 C32 114.7(11) . . ?
C32 C15 C74 111.2(9) . . ?
C32 C15 C16 103.4(11) . . ?
C15 C19 H19A 109.5 . . ?
C15 C19 H19B 109.5 . . ?
C15 C19 H19C 109.5 . . ?
H19A C19 H19B 109.5 . . ?
H19A C19 H19C 109.5 . . ?
H19B C19 H19C 109.5 . . ?
C15 C16 H16A 109.5 . . ?
C15 C16 H16B 109.5 . . ?
C15 C16 H16C 109.5 . . ?
H16A C16 H16B 109.5 . . ?
H16A C16 H16C 109.5 . . ?
H16B C16 H16C 109.5 . . ?
C15 C32 H32A 109.5 . . ?
C15 C32 H32B 109.5 . . ?
C15 C32 H32C 109.5 . . ?
H32A C32 H32B 109.5 . . ?
H32A C32 H32C 109.5 . . ?
H32B C32 H32C 109.5 . . ?
O44 Cl47 O67 105.5(11) . . ?
O43 Cl47 O44 108.6(10) . . ?
O43 Cl47 O67 104.1(10) . . ?
O64 Cl47 O44 117.6(10) . . ?
O64 Cl47 O67 103.1(10) . . ?
O64 Cl47 O43 116.3(11) . . ?
O45 Cl56 O68 103.9(9) . . ?
O45 Cl56 O60 108.0(10) . . ?
O17 Cl56 O68 113.6(10) . . ?
O17 Cl56 O45 109.8(9) . . ?
O17 Cl56 O60 120.1(11) . . ?
O60 Cl56 O68 99.9(10) . . ?
H48A C48 H48B 109.5 . . ?
H48A C48 H48C 109.5 . . ?
H48B C48 H48C 109.5 . . ?
C51 C48 H48A 109.5 . . ?
C51 C48 H48B 109.5 . . ?
C51 C48 H48C 109.5 . . ?
C48 C51 C34 110.6(11) . . ?
C48 C51 C28 108.8(13) . . ?
C48 C51 C40 112.9(12) . . ?
C34 C51 C28 105.0(9) . . ?
C40 C51 C34 113.9(7) . . ?
C40 C51 C28 105.0(13) . . ?
C91 C34 C51 120.6(5) . . ?
C91 C34 C26 120.6(5) . . ?
C112 C34 C91 117.1(4) . . ?
C112 C34 C51 122.3(5) . . ?
C112 C34 C26 122.3(5) . . ?
C51 C28 H28A 109.5 . . ?
C51 C28 H28B 109.5 . . ?
C51 C28 H28C 109.5 . . ?
H28A C28 H28B 109.5 . . ?
H28A C28 H28C 109.5 . . ?
H28B C28 H28C 109.5 . . ?
C51 C40 H40A 109.5 . . ?
C51 C40 H40B 109.5 . . ?
C51 C40 H40C 109.5 . . ?
H40A C40 H40B 109.5 . . ?
H40A C40 H40C 109.5 . . ?
H40B C40 H40C 109.5 . . ?
H62A C62 H62B 109.5 . . ?
H62A C62 H62C 109.5 . . ?
H62B C62 H62C 109.5 . . ?
C26 C62 H62A 109.5 . . ?
C26 C62 H62B 109.5 . . ?
C26 C62 H62C 109.5 . . ?
C34 C26 C22 107.6(8) . . ?
C62 C26 C34 112.7(8) . . ?
C62 C26 C22 108.0(11) . . ?
C31 C26 C34 108.9(8) . . ?
C31 C26 C62 109.8(11) . . ?
C31 C26 C22 109.7(12) . . ?
C26 C22 H22A 109.5 . . ?
C26 C22 H22B 109.5 . . ?
C26 C22 H22C 109.5 . . ?
H22A C22 H22B 109.5 . . ?
H22A C22 H22C 109.5 . . ?
H22B C22 H22C 109.5 . . ?
C26 C31 H31A 109.5 . . ?
C26 C31 H31B 109.5 . . ?
C26 C31 H31C 109.5 . . ?
H31A C31 H31B 109.5 . . ?
H31A C31 H31C 109.5 . . ?
H31B C31 H31C 109.5 . . ?
O14 Cl5 O10 101.6(12) . . ?
O4 Cl5 O10 111.1(11) . . ?
O4 Cl5 O14 108.2(10) . . ?
O4 Cl5 O7 112.7(11) . . ?
O7 Cl5 O10 109.6(11) . . ?
O7 Cl5 O14 113.0(9) . . ?
N78 C8 H8A 108.4 . . ?
N78 C8 H8B 108.4 . . ?
N78 C8 C12 115.5(12) . . ?
H8A C8 H8B 107.5 . . ?
C12 C8 H8A 108.4 . . ?
C12 C8 H8B 108.4 . . ?
C115 C12 H12C 111.0 . . ?
C115 C12 H12D 111.0 . . ?
C8 C12 C115 103.6(16) . . ?
C8 C12 H12C 111.0 . . ?
C8 C12 H12D 111.0 . . ?
H12C C12 H12D 109.0 . . ?
C94 C156 H15A 110.0 . . ?
C94 C156 H15B 110.0 . . ?
C94 C156 C146 108.4(18) . . ?
H15A C156 H15B 108.4 . . ?
C146 C156 H15A 110.0 . . ?
C146 C156 H15B 110.0 . . ?
C156 C146 H14A 109.5 . . ?
C156 C146 H14B 109.5 . . ?
C156 C146 H14C 109.5 . . ?
H14A C146 H14B 109.5 . . ?
H14A C146 H14C 109.5 . . ?
H14B C146 H14C 109.5 . . ?
C115 C151 H15C 109.5 . . ?
C115 C151 H15D 109.5 . . ?
C115 C151 H15E 109.5 . . ?
H15C C151 H15D 109.5 . . ?
H15C C151 H15E 109.5 . . ?
H15D C151 H15E 109.5 . . ?
C113 C1 H1A 111.0 . . ?
C113 C1 H1B 111.0 . . ?
H1A C1 H1B 109.0 . . ?
C96A C1 C113 104(3) . . ?
C96A C1 H1A 111.0 . . ?
C96A C1 H1B 111.0 . . ?
C1 C96A H96D 109.5 . . ?
C1 C96A H96E 109.5 . . ?
C1 C96A H96F 109.5 . . ?
H96D C96A H96E 109.5 . . ?
H96D C96A H96F 109.5 . . ?
H96E C96A H96F 109.5 . . ?

loop_
_geom_bond_atom_site_label_1
_geom_bond_atom_site_label_2
_geom_bond_distance
_geom_bond_site_symmetry_2
_geom_bond_publ_flag
Eu1 O86 2.505(3) 2_655 ?
Eu1 O86 2.505(3) . ?
Eu1 O99 2.492(3) . ?
Eu1 O99 2.492(3) 2_655 ?
Eu1 N123 2.680(3) 2_655 ?
Eu1 N123 2.680(3) . ?
Eu1 N121 2.687(4) 2_655 ?
Eu1 N121 2.687(4) . ?
O86 C79 1.235(5) . ?
O99 C132 1.235(5) . ?
N123 C95 1.335(6) . ?
N123 C97 1.345(5) . ?
N121 C103 1.333(5) . ?
N121 C82 1.332(5) . ?
N131 C83 1.415(6) . ?
N131 C107 1.466(7) . ?
N131 C132 1.382(5) . ?
N78 C122 1.410(6) . ?
N78 C79 1.361(5) . ?
N78 C126 1.462(6) . ?
N78 C8 1.462(6) . ?
C103 C87 1.397(7) . ?
C103 C79 1.477(6) . ?
C82 C95 1.452(6) . ?
C82 C108 1.401(6) . ?
C87 C90 1.461(6) . ?
C87 C124 1.401(6) . ?
C95 C88 1.406(6) . ?
C122 C90 1.398(6) . ?
C122 C84 1.397(7) . ?
C96 H96A 0.9700 . ?
C96 H96B 0.9700 . ?
C96 H96C 0.9700 . ?
C96 C114 1.534(10) . ?
C90 C75 1.393(7) . ?
C83 C80 1.386(7) . ?
C83 C111 1.395(6) . ?
C117 H117 0.9400 . ?
C117 C88 1.401(6) . ?
C117 C102 1.386(7) . ?
C80 C91 1.404(7) . ?
C80 C102 1.458(6) . ?
C97 C102 1.402(6) . ?
C97 C132 1.454(7) . ?
C124 H124 0.9400 . ?
C124 C108 1.395(6) . ?
C88 C106 1.437(7) . ?
C106 H106 0.9400 . ?
C106 C81 1.355(7) . ?
C107 H10A 0.9800 . ?
C107 H10B 0.9800 . ?
C107 C113 1.517(8) . ?
C91 H91 0.9400 . ?
C91 C34 1.406(7) . ?
C108 C81 1.442(6) . ?
C111 H111 0.9400 . ?
C111 C112 1.362(8) . ?
C110 H110 0.9400 . ?
C110 C84 1.377(8) . ?
C110 C74 1.390(8) . ?
C84 H84 0.9400 . ?
C74 C75 1.386(6) . ?
C74 C129 1.530(5) . ?
C74 C15 1.530(5) . ?
C75 H75 0.9400 . ?
C126 H12A 0.9800 . ?
C126 H12B 0.9800 . ?
C126 C94 1.519(9) . ?
C81 H81 0.9400 . ?
C112 H112 0.9400 . ?
C112 C34 1.370(8) . ?
C94 H94A 0.9800 . ?
C94 H94B 0.9800 . ?
C94 C156 1.523(9) . ?
C113 H11A 0.9800 . ?
C113 H11B 0.9800 . ?
C113 H11C 0.9800 . ?
C113 H11D 0.9800 . ?
C113 C114 1.546(9) . ?
C113 C1 1.545(10) . ?
C114 H11E 0.9800 . ?
C114 H11F 0.9800 . ?
C115 H11G 0.9800 . ?
C115 H11H 0.9800 . ?
C115 C12 1.531(10) . ?
C115 C151 1.544(10) . ?
C129 C130 1.559(9) . ?
C129 C35 1.515(15) . ?
C129 C37 1.525(9) . ?
C130 H13A 0.9700 . ?
C130 H13B 0.9700 . ?
C130 H13C 0.9700 . ?
C35 H35A 0.9700 . ?
C35 H35B 0.9700 . ?
C35 H35C 0.9700 . ?
C37 H37A 0.9700 . ?
C37 H37B 0.9700 . ?
C37 H37C 0.9700 . ?
C15 C19 1.497(16) . ?
C15 C16 1.595(18) . ?
C15 C32 1.522(9) . ?
C19 H19A 0.9700 . ?
C19 H19B 0.9700 . ?
C19 H19C 0.9700 . ?
C16 H16A 0.9700 . ?
C16 H16B 0.9700 . ?
C16 H16C 0.9700 . ?
C32 H32A 0.9700 . ?
C32 H32B 0.9700 . ?
C32 H32C 0.9700 . ?
Cl47 O44 1.447(9) . ?
Cl47 O67 1.466(9) . ?
Cl47 O43 1.421(9) . ?
Cl47 O64 1.388(8) . ?
Cl56 O68 1.470(9) . ?
Cl56 O45 1.430(8) . ?
Cl56 O17 1.394(8) . ?
Cl56 O60 1.458(9) . ?
C48 H48A 0.9700 . ?
C48 H48B 0.9700 . ?
C48 H48C 0.9700 . ?
C48 C51 1.526(9) . ?
C51 C34 1.536(5) . ?
C51 C28 1.547(7) . ?
C51 C40 1.533(7) . ?
C34 C26 1.536(5) . ?
C28 H28A 0.9700 . ?
C28 H28B 0.9700 . ?
C28 H28C 0.9700 . ?
C40 H40A 0.9700 . ?
C40 H40B 0.9700 . ?
C40 H40C 0.9700 . ?
C62 H62A 0.9700 . ?
C62 H62B 0.9700 . ?
C62 H62C 0.9700 . ?
C62 C26 1.531(9) . ?
C26 C22 1.545(9) . ?
C26 C31 1.525(9) . ?
C22 H22A 0.9700 . ?
C22 H22B 0.9700 . ?
C22 H22C 0.9700 . ?
C31 H31A 0.9700 . ?
C31 H31B 0.9700 . ?
C31 H31C 0.9700 . ?
Cl5 O10 1.447(10) . ?
Cl5 O14 1.435(9) . ?
Cl5 O4 1.403(8) . ?
Cl5 O7 1.409(9) . ?
C8 H8A 0.9800 . ?
C8 H8B 0.9800 . ?
C8 C12 1.527(10) . ?
C12 H12C 0.9800 . ?
C12 H12D 0.9800 . ?
C156 H15A 0.9800 . ?
C156 H15B 0.9800 . ?
C156 C146 1.537(9) . ?
C146 H14A 0.9700 . ?
C146 H14B 0.9700 . ?
C146 H14C 0.9700 . ?
C151 H15C 0.9700 . ?
C151 H15D 0.9700 . ?
C151 H15E 0.9700 . ?
C1 H1A 0.9800 . ?
C1 H1B 0.9800 . ?
C1 C96A 1.536(10) . ?
C96A H96D 0.9700 . ?
C96A H96E 0.9700 . ?
C96A H96F 0.9700 . ?

loop_
_geom_torsion_atom_site_label_1
_geom_torsion_atom_site_label_2
_geom_torsion_atom_site_label_3
_geom_torsion_atom_site_label_4
_geom_torsion
_geom_torsion_site_symmetry_1
_geom_torsion_site_symmetry_2
_geom_torsion_site_symmetry_3
_geom_torsion_site_symmetry_4
_geom_torsion_publ_flag
Eu1 O86 C79 N78 -167.8(3) . . . . ?
Eu1 O86 C79 C103 10.6(6) . . . . ?
Eu1 O99 C132 N131 177.3(3) . . . . ?
Eu1 O99 C132 C97 -4.3(6) . . . . ?
Eu1 N123 C95 C82 -5.3(5) . . . . ?
Eu1 N123 C95 C88 178.0(3) . . . . ?
Eu1 N123 C97 C102 -177.8(3) . . . . ?
Eu1 N123 C97 C132 5.3(5) . . . . ?
Eu1 N121 C103 C87 175.7(3) . . . . ?
Eu1 N121 C103 C79 -4.3(5) . . . . ?
Eu1 N121 C82 C95 6.9(5) . . . . ?
Eu1 N121 C82 C108 -176.1(3) . . . . ?
N123 C95 C88 C117 -0.2(7) . . . . ?
N123 C95 C88 C106 -179.4(4) . . . . ?
N123 C97 C102 C117 -0.2(7) . . . . ?
N123 C97 C102 C80 179.5(4) . . . . ?
N123 C97 C132 O99 -1.1(6) . . . . ?
N123 C97 C132 N131 177.3(4) . . . . ?
N121 C103 C87 C90 179.8(4) . . . . ?
N121 C103 C87 C124 0.1(7) . . . . ?
N121 C103 C79 O86 -3.4(6) . . . . ?
N121 C103 C79 N78 175.1(4) . . . . ?
N121 C82 C95 N123 -1.1(6) . . . . ?
N121 C82 C95 C88 175.7(4) . . . . ?
N121 C82 C108 C124 1.0(7) . . . . ?
N121 C82 C108 C81 -179.0(4) . . . . ?
N131 C83 C80 C91 -178.8(4) . . . . ?
N131 C83 C80 C102 1.0(7) . . . . ?
N131 C83 C111 C112 177.7(5) . . . . ?
N131 C107 C113 C114 -177.4(15) . . . . ?
N131 C107 C113 C1 -178.6(19) . . . . ?
N78 C122 C90 C87 -3.2(7) . . . . ?
N78 C122 C90 C75 177.5(4) . . . . ?
N78 C122 C84 C110 -177.6(5) . . . . ?
N78 C126 C94 C156 -176.1(18) . . . . ?
N78 C8 C12 C115 168(2) . . . . ?
C103 N121 C82 C95 -177.3(4) . . . . ?
C103 N121 C82 C108 -0.3(6) . . . . ?
C103 C87 C90 C122 4.2(7) . . . . ?
C103 C87 C90 C75 -176.5(4) . . . . ?
C103 C87 C124 C108 0.5(7) . . . . ?
C82 N121 C103 C87 -0.2(7) . . . . ?
C82 N121 C103 C79 179.8(4) . . . . ?
C82 C95 C88 C117 -176.8(4) . . . . ?
C82 C95 C88 C106 4.0(7) . . . . ?
C82 C108 C81 C106 3.0(8) . . . . ?
C87 C103 C79 O86 176.6(4) . . . . ?
C87 C103 C79 N78 -4.9(6) . . . . ?
C87 C90 C75 C74 -179.9(5) . . . . ?
C87 C124 C108 C82 -1.0(7) . . . . ?
C87 C124 C108 C81 178.9(5) . . . . ?
C95 N123 C97 C102 1.9(6) . . . . ?
C95 N123 C97 C132 -174.9(4) . . . . ?
C95 C82 C108 C124 177.9(4) . . . . ?
C95 C82 C108 C81 -2.1(7) . . . . ?
C95 C88 C106 C81 -3.1(8) . . . . ?
C122 N78 C79 O86 -175.4(4) . . . . ?
C122 N78 C79 C103 6.1(6) . . . . ?
C122 N78 C126 C94 90.6(15) . . . . ?
C122 N78 C8 C12 86(3) . . . . ?
C122 C90 C75 C74 -0.6(8) . . . . ?
C90 C87 C124 C108 -179.1(4) . . . . ?
C90 C122 C84 C110 0.4(8) . . . . ?
C83 N131 C107 C113 83.9(6) . . . . ?
C83 N131 C132 O99 -177.5(4) . . . . ?
C83 N131 C132 C97 4.0(6) . . . . ?
C83 C80 C91 C34 1.6(7) . . . . ?
C83 C80 C102 C117 -177.1(5) . . . . ?
C83 C80 C102 C97 3.2(6) . . . . ?
C83 C111 C112 C34 0.8(9) . . . . ?
C79 N78 C122 C90 -2.3(7) . . . . ?
C79 N78 C122 C84 175.7(5) . . . . ?
C79 N78 C126 C94 -90.5(15) . . . . ?
C79 N78 C8 C12 -95(3) . . . . ?
C79 C103 C87 C90 -0.2(7) . . . . ?
C79 C103 C87 C124 -179.9(4) . . . . ?
C117 C88 C106 C81 177.7(5) . . . . ?
C80 C83 C111 C112 -1.2(8) . . . . ?
C80 C91 C34 C112 -1.9(8) . . . . ?
C80 C91 C34 C51 178.7(5) . . . . ?
C80 C91 C34 C26 178.7(5) . . . . ?
C97 N123 C95 C82 175.0(4) . . . . ?
C97 N123 C95 C88 -1.7(6) . . . . ?
C124 C87 C90 C122 -176.1(5) . . . . ?
C124 C87 C90 C75 3.1(8) . . . . ?
C124 C108 C81 C106 -176.9(5) . . . . ?
C88 C117 C102 C80 178.5(4) . . . . ?
C88 C117 C102 C97 -1.8(7) . . . . ?
C88 C106 C81 C108 -0.4(9) . . . . ?
C107 N131 C83 C80 175.9(4) . . . . ?
C107 N131 C83 C111 -2.9(7) . . . . ?
C107 N131 C132 O99 1.7(6) . . . . ?
C107 N131 C132 C97 -176.7(4) . . . . ?
C107 C113 C114 C96 52(3) . . . . ?
C107 C113 C1 C96A 89(4) . . . . ?
C91 C80 C102 C117 2.7(7) . . . . ?
C91 C80 C102 C97 -176.9(4) . . . . ?
C91 C34 C26 C62 -173.9(12) . . . . ?
C91 C34 C26 C22 67.1(12) . . . . ?
C91 C34 C26 C31 -51.7(13) . . . . ?
C108 C82 C95 N123 -178.2(4) . . . . ?
C108 C82 C95 C88 -1.4(6) . . . . ?
C111 C83 C80 C91 0.0(7) . . . . ?
C111 C83 C80 C102 179.8(4) . . . . ?
C111 C112 C34 C91 0.7(9) . . . . ?
C111 C112 C34 C51 -179.9(6) . . . . ?
C111 C112 C34 C26 -179.9(6) . . . . ?
C102 C117 C88 C95 2.0(7) . . . . ?
C102 C117 C88 C106 -178.8(5) . . . . ?
C102 C80 C91 C34 -178.3(5) . . . . ?
C102 C97 C132 O99 -178.0(4) . . . . ?
C102 C97 C132 N131 0.5(6) . . . . ?
C132 N131 C83 C80 -4.8(7) . . . . ?
C132 N131 C83 C111 176.4(4) . . . . ?
C132 N131 C107 C113 -95.4(5) . . . . ?
C132 C97 C102 C117 176.3(4) . . . . ?
C132 C97 C102 C80 -4.0(6) . . . . ?
C110 C74 C75 C90 1.7(8) . . . . ?
C110 C74 C129 C130 -61.9(9) . . . . ?
C110 C74 C129 C35 55.6(11) . . . . ?
C110 C74 C129 C37 176.7(10) . . . . ?
C110 C74 C15 C19 -22.9(13) . . . . ?
C110 C74 C15 C16 95.2(11) . . . . ?
C110 C74 C15 C32 -153.2(10) . . . . ?
C84 C122 C90 C87 178.8(5) . . . . ?
C84 C122 C90 C75 -0.5(7) . . . . ?
C84 C110 C74 C75 -1.7(9) . . . . ?
C84 C110 C74 C129 178.3(6) . . . . ?
C84 C110 C74 C15 178.3(6) . . . . ?
C74 C110 C84 C122 0.7(10) . . . . ?
C75 C74 C129 C130 118.2(8) . . . . ?
C75 C74 C129 C35 -124.4(10) . . . . ?
C75 C74 C129 C37 -3.3(12) . . . . ?
C75 C74 C15 C19 157.1(12) . . . . ?
C75 C74 C15 C16 -84.7(11) . . . . ?
C75 C74 C15 C32 26.9(12) . . . . ?
C126 N78 C122 C90 176.6(4) . . . . ?
C126 N78 C122 C84 -5.5(7) . . . . ?
C126 N78 C79 O86 5.7(6) . . . . ?
C126 N78 C79 C103 -172.8(4) . . . . ?
C126 C94 C156 C146 -67(3) . . . . ?
C112 C34 C26 C62 6.7(13) . . . . ?
C112 C34 C26 C22 -112.2(11) . . . . ?
C112 C34 C26 C31 128.9(12) . . . . ?
C129 C74 C75 C90 -178.4(5) . . . . ?
C15 C74 C75 C90 -178.4(5) . . . . ?
C48 C51 C34 C91 128.6(14) . . . . ?
C48 C51 C34 C112 -50.8(15) . . . . ?
C28 C51 C34 C91 -114.2(12) . . . . ?
C28 C51 C34 C112 66.5(13) . . . . ?
C40 C51 C34 C91 0.2(15) . . . . ?
C40 C51 C34 C112 -179.1(14) . . . . ?
C8 N78 C122 C90 176.6(4) . . . . ?
C8 N78 C122 C84 -5.5(7) . . . . ?
C8 N78 C79 O86 5.7(6) . . . . ?
C8 N78 C79 C103 -172.8(4) . . . . ?
C151 C115 C12 C8 174(3) . . . . ?

loop_
_smtbx_masks_void_nr
_smtbx_masks_void_average_x
_smtbx_masks_void_average_y
_smtbx_masks_void_average_z
_smtbx_masks_void_volume
_smtbx_masks_void_count_electrons
_smtbx_masks_void_content
1 0.000 0.443 0.750 168.4 22.1 '2 H2O'
2 0.000 0.557 0.250 168.4 24.1 '2 H2O'
3 0.151 0.030 0.208 117.1 21.1 '2 H2O'
4 0.151 0.970 0.708 117.1 21.5 '2 H2O'
5 0.349 0.530 0.292 117.1 21.8 '2 H2O'
6 0.349 0.470 0.792 117.1 22.2 '2 H2O'
7 0.500 -0.057 0.750 168.4 22.1 '2 H2O'
8 0.500 0.057 0.250 168.4 24.1 '2 H2O'
9 0.651 0.470 0.708 117.1 21.5 '2 H2O'
10 0.651 0.530 0.208 117.1 21.1 '2 H2O'
11 0.849 0.030 0.292 117.1 21.8 '2 H2O'
12 0.849 -0.030 0.792 117.1 22.2 '2 H2O'
